data_9015307
loop_
_publ_author_name
'le Lirzin, A.'
'Soubeyroux, J.'
'Tressaud, A.'
'Georges, R.'
'Darriet, J.'

_publ_section_title
;
 Systemes magnetiques de basse dimensionnalite dans des fluorures de
 type usovite et jarlite
 _cod_database_code 1008570
;
_journal_name_full 'Journal de Chimie Physique et de Physico-Chimie Biologique'
_journal_page_first 2173
_journal_page_last 2189
_journal_volume 88
_journal_year 1991
_chemical_formula_sum 'Al Ba Cu0.5 F7 Mn0.5'
_space_group_IT_number 15
_symmetry_space_group_name_Hall '-C 2yc'
_symmetry_space_group_name_H-M 'C 1 2/c 1'
_cell_angle_alpha 90
_cell_angle_beta 91.49
_cell_angle_gamma 90
_cell_length_a 13.663
_cell_length_b 5.213
_cell_length_c 14.326
_cell_formula_units_Z 8
_cell_volume 1020.027
_database_code_amcsd 0016461
_exptl_crystal_density_diffrn 4.643
_cod_duplicate_entry 1008570
_cod_original_formula_sum 'Ba (Mn.5 Cu.5) Al F7'
_cod_database_code 9015307
_amcsd_formula_title 'Al2 Ba2 Cu F14 Mn'

loop_
_space_group_symop_operation_xyz
x,y,z
1/2+x,1/2+y,z
x,-y,1/2+z
1/2+x,1/2-y,1/2+z
-x,y,1/2-z
1/2-x,1/2+y,1/2-z
-x,-y,-z
1/2-x,1/2-y,-z

loop_
_atom_site_label
_atom_site_fract_x
_atom_site_fract_y
_atom_site_fract_z
_atom_site_occupancy
Ba1 0.18800 0.98700 0.12400 1.00000
Mn1 0.00000 0.40000 0.25000 0.80600
Cu1 0.00000 0.40000 0.25000 0.19400
Cu2 0.00000 0.50000 0.00000 0.80600
Mn2 0.00000 0.50000 0.00000 0.19400
Al1 0.36900 0.49900 0.11300 1.00000
F1 0.14900 0.19500 0.27900 1.00000
F2 0.42900 0.31100 0.02800 1.00000
F3 0.37200 0.22700 0.19900 1.00000
F4 0.36100 0.22800 0.54200 1.00000
F5 0.50400 0.45000 0.66000 1.00000
F6 0.25200 0.40800 0.09400 1.00000
F7 0.44800 0.04800 0.38100 1.00000

loop_
_cod_related_entry_id
_cod_related_entry_database
_cod_related_entry_code
1 AMCSD 0016461
